data_4089311
loop_
_publ_author_name
'Kujime, Masato'
'Hikichi, Shiro'
'Akita, Munetaka'

_publ_section_title
;
 N/O- and C-Bound (Enolato)palladium Complexes with
 Hydrotris(pyrazolyl)borato Ligands (TpR:&#x00A0; R = iPr2, Me2) Obtained
 via Dehydrative Condensation between the Hydroxo Complexes TpRPd(Py)OH
 and Active Methylene Compounds:&#x00A0; Factors Determining the Isomer
 Distribution and Dimerization of Cyano Compounds
;
_journal_issue 19
_journal_name_full Organometallics
_journal_page_first 4049
_journal_paper_doi 10.1021/om010448o
_journal_volume 20
_journal_year 2001
_chemical_formula_sum 'C40.5 H62 B Cl N9 O4 Pd'
_chemical_formula_weight 891.65
_chemical_name_common 'compound 6iPr2b'
_space_group_IT_number 2
_space_group_name_Hall '-P 1'
_space_group_name_H-M_alt 'P -1'
_atom_sites_solution_hydrogens geom
_atom_sites_solution_primary direct
_atom_sites_solution_secondary difmap
_audit_creation_method SHELXL-97
_cell_angle_alpha 98.428(19)
_cell_angle_beta 97.843(4)
_cell_angle_gamma 80.516(18)
_cell_formula_units_Z 2
_cell_length_a 10.378(3)
_cell_length_b 22.092(4)
_cell_length_c 10.381(3)
_cell_measurement_temperature 213(2)
_cell_volume 2306.7(10)
_computing_structure_refinement 'SHELXL-97 (Sheldrick, 1997)'
_computing_structure_solution 'SHELXS-97 (Sheldrick, 1990)'
_diffrn_ambient_temperature 213(2)
_diffrn_measured_fraction_theta_full 0.768
_diffrn_measured_fraction_theta_max 0.768
_diffrn_radiation_monochromator graphite
_diffrn_radiation_source 'fine-focus sealed tube'
_diffrn_radiation_type 'Mo K\a'
_diffrn_radiation_wavelength 0.71069
_diffrn_reflns_av_R_equivalents 0.0000
_diffrn_reflns_av_sigmaI/netI 0.1110
_diffrn_reflns_limit_h_max 12
_diffrn_reflns_limit_h_min 0
_diffrn_reflns_limit_k_max 26
_diffrn_reflns_limit_k_min -24
_diffrn_reflns_limit_l_max 12
_diffrn_reflns_limit_l_min -13
_diffrn_reflns_number 8142
_diffrn_reflns_theta_full 27.48
_diffrn_reflns_theta_max 27.48
_diffrn_reflns_theta_min 2.00
_exptl_absorpt_coefficient_mu 0.508
_exptl_crystal_density_diffrn 1.284
_exptl_crystal_density_method 'not measured'
_exptl_crystal_F_000 936
_refine_diff_density_max 0.829
_refine_diff_density_min -1.112
_refine_diff_density_rms 0.102
_refine_ls_extinction_method none
_refine_ls_goodness_of_fit_ref 1.231
_refine_ls_hydrogen_treatment mixed
_refine_ls_matrix_type full
_refine_ls_number_parameters 515
_refine_ls_number_reflns 8142
_refine_ls_number_restraints 0
_refine_ls_restrained_S_all 1.231
_refine_ls_R_factor_all 0.1316
_refine_ls_R_factor_gt 0.0837
_refine_ls_shift/su_max 0.051
_refine_ls_shift/su_mean 0.001
_refine_ls_structure_factor_coef Fsqd
_refine_ls_weighting_details 'calc w=1/[\s^2^(Fo^2^)+(0.1000P)^2^+0.0000P] where P=(Fo^2^+2Fc^2^)/3'
_refine_ls_weighting_scheme calc
_refine_ls_wR_factor_gt 0.2069
_refine_ls_wR_factor_ref 0.2209
_reflns_number_gt 5121
_reflns_number_total 8142
_reflns_threshold_expression >2sigma(I)
_cod_data_source_file om010448o.cif
_cod_data_source_block shelxl
_cod_depositor_comments
;
 Corrected the values of the '_diffrn_radiation_type' and
 '_refine_ls_weighting_details' data items by replacing a
 sequence of malformed symbols with the backslash symbol ('\')
 after consulting the original publication.

 Antanas Vaitkus,
 2019-12-11
;
_cod_original_cell_volume 2306.6(10)
_cod_original_formula_sum 'C40.50 H62 B Cl N9 O4 Pd'
_cod_database_code 4089311

loop_
_symmetry_equiv_pos_as_xyz
'x, y, z'
'-x, -y, -z'

loop_
_atom_site_label
_atom_site_type_symbol
_atom_site_fract_x
_atom_site_fract_y
_atom_site_fract_z
_atom_site_U_iso_or_equiv
_atom_site_adp_type
_atom_site_occupancy
_atom_site_symmetry_multiplicity
_atom_site_calc_flag
_atom_site_refinement_flags
Pd1 Pd 0.21706(5) 0.21796(3) 0.03779(6) 0.0464(2) Uani 1 1 d .
Cl1 Cl 0.4649(8) 0.0627(4) -0.1937(9) 0.152(3) Uiso 0.50 1 d P
Cl2 Cl 0.5000 0.0000 0.0000 0.298(6) Uiso 1 2 d S
O1 O 0.3217(5) 0.0716(3) 0.3159(6) 0.0710(16) Uani 1 1 d .
O2 O 0.1915(5) 0.0271(3) 0.4174(6) 0.0668(15) Uani 1 1 d .
O3 O -0.2099(6) 0.1665(3) -0.0387(7) 0.093(2) Uani 1 1 d .
O4 O -0.0839(5) 0.0821(3) 0.0194(6) 0.0729(16) Uani 1 1 d .
N1 N -0.1287(7) 0.0812(4) 0.3435(9) 0.090(3) Uani 1 1 d .
N2 N 0.1961(6) 0.1568(3) 0.1569(6) 0.0542(14) Uani 1 1 d .
N11 N 0.3124(5) 0.2685(3) 0.1853(6) 0.0510(14) Uani 1 1 d .
N12 N 0.2708(5) 0.3317(3) 0.2008(6) 0.0509(14) Uani 1 1 d .
N21 N 0.2431(5) 0.2800(3) -0.0781(6) 0.0491(14) Uani 1 1 d .
N22 N 0.2032(5) 0.3422(3) -0.0359(6) 0.0502(14) Uani 1 1 d .
N31 N -0.0534(6) 0.3329(3) -0.0094(7) 0.0615(16) Uani 1 1 d .
N32 N 0.0274(5) 0.3413(3) 0.1094(6) 0.0521(14) Uani 1 1 d .
N41 N 0.1157(7) 0.1708(3) -0.1172(7) 0.071(2) Uani 1 1 d .
C1 C -0.0329(7) 0.0899(3) 0.3170(8) 0.0578(19) Uani 1 1 d .
C2 C 0.0909(7) 0.1022(3) 0.2842(7) 0.0491(16) Uani 1 1 d .
C3 C 0.2093(7) 0.0670(4) 0.3371(7) 0.0555(18) Uani 1 1 d .
C4 C 0.3054(8) -0.0088(5) 0.4748(11) 0.090(3) Uani 1 1 d .
H1 H 0.2804 -0.0329 0.5345 0.090 Uiso 1 1 calc R
H2 H 0.3646 0.0182 0.5214 0.090 Uiso 1 1 calc R
H3 H 0.3482 -0.0359 0.4072 0.090 Uiso 1 1 calc R
C5 C 0.0889(7) 0.1445(3) 0.1955(7) 0.0519(17) Uani 1 1 d .
C6 C -0.0428(7) 0.1781(3) 0.1399(8) 0.0544(17) Uani 1 1 d .
C7 C -0.1230(7) 0.1426(4) 0.0290(8) 0.0581(19) Uani 1 1 d .
C8 C -0.1637(9) 0.0447(4) -0.0774(10) 0.086(3) Uani 1 1 d .
H6 H -0.2550 0.0576 -0.0670 0.086 Uiso 1 1 calc R
H7 H -0.1400 0.0019 -0.0648 0.086 Uiso 1 1 calc R
H8 H -0.1485 0.0499 -0.1640 0.086 Uiso 1 1 calc R
C11 C 0.4192(6) 0.2580(4) 0.2714(8) 0.0571(19) Uani 1 1 d .
C12 C 0.4438(7) 0.3139(4) 0.3427(8) 0.063(2) Uani 1 1 d .
C13 C 0.3509(7) 0.3593(3) 0.2957(7) 0.0543(17) Uani 1 1 d .
C14 C 0.4978(7) 0.1951(4) 0.2776(9) 0.070(2) Uani 1 1 d .
C15 C 0.6126(9) 0.1959(6) 0.3898(10) 0.101(4) Uani 1 1 d .
H27 H 0.6655 0.1559 0.3865 0.101 Uiso 1 1 calc R
H28 H 0.5778 0.2061 0.4726 0.101 Uiso 1 1 calc R
H29 H 0.6656 0.2263 0.3797 0.101 Uiso 1 1 calc R
C16 C 0.5520(12) 0.1672(6) 0.1536(11) 0.119(4) Uani 1 1 d .
H30 H 0.5997 0.1268 0.1641 0.119 Uiso 1 1 calc R
H31 H 0.6101 0.1929 0.1324 0.119 Uiso 1 1 calc R
H32 H 0.4813 0.1639 0.0842 0.119 Uiso 1 1 calc R
C17 C 0.3375(9) 0.4272(4) 0.3351(9) 0.072(2) Uani 1 1 d .
C18 C 0.4199(10) 0.4584(5) 0.2583(10) 0.091(3) Uani 1 1 d .
H34 H 0.5114 0.4430 0.2780 0.091 Uiso 1 1 calc R
H35 H 0.4053 0.5023 0.2831 0.091 Uiso 1 1 calc R
H36 H 0.3942 0.4492 0.1660 0.091 Uiso 1 1 calc R
C19 C 0.3765(14) 0.4410(6) 0.4849(11) 0.120(4) Uani 1 1 d .
H37 H 0.3181 0.4249 0.5308 0.120 Uiso 1 1 calc R
H38 H 0.3704 0.4849 0.5096 0.120 Uiso 1 1 calc R
H39 H 0.4651 0.4217 0.5070 0.120 Uiso 1 1 calc R
C21 C 0.2796(6) 0.2759(3) -0.1972(7) 0.0493(16) Uani 1 1 d .
C22 C 0.2654(7) 0.3344(4) -0.2332(7) 0.0557(18) Uani 1 1 d .
C23 C 0.2152(7) 0.3759(3) -0.1309(8) 0.0543(17) Uani 1 1 d .
C24 C 0.3409(7) 0.2147(4) -0.2645(8) 0.0605(19) Uani 1 1 d .
C25 C 0.4929(8) 0.2100(5) -0.2494(11) 0.089(3) Uani 1 1 d .
H12 H 0.5298 0.1711 -0.2937 0.089 Uiso 1 1 calc R
H13 H 0.5260 0.2128 -0.1581 0.089 Uiso 1 1 calc R
H14 H 0.5168 0.2431 -0.2871 0.089 Uiso 1 1 calc R
C26 C 0.2915(10) 0.2070(5) -0.4092(10) 0.090(3) Uani 1 1 d .
H15 H 0.1976 0.2088 -0.4201 0.090 Uiso 1 1 calc R
H16 H 0.3312 0.1678 -0.4498 0.090 Uiso 1 1 calc R
H17 H 0.3143 0.2396 -0.4495 0.090 Uiso 1 1 calc R
C27 C 0.1787(8) 0.4439(4) -0.1207(9) 0.066(2) Uani 1 1 d .
C28 C 0.2797(13) 0.4753(5) -0.1631(16) 0.138(5) Uani 1 1 d .
H19 H 0.3654 0.4590 -0.1242 0.138 Uiso 1 1 calc R
H20 H 0.2621 0.5189 -0.1355 0.138 Uiso 1 1 calc R
H21 H 0.2766 0.4680 -0.2569 0.138 Uiso 1 1 calc R
C29 C 0.0482(12) 0.4606(5) -0.1762(14) 0.131(5) Uani 1 1 d .
H22 H 0.0254 0.5048 -0.1634 0.131 Uiso 1 1 calc R
H23 H -0.0102 0.4422 -0.1347 0.131 Uiso 1 1 calc R
H24 H 0.0404 0.4461 -0.2684 0.131 Uiso 1 1 calc R
C31 C -0.1747(7) 0.3327(4) 0.0261(10) 0.067(2) Uani 1 1 d .
C32 C -0.1710(7) 0.3395(4) 0.1608(11) 0.074(3) Uani 1 1 d .
C33 C -0.0427(7) 0.3448(4) 0.2130(9) 0.065(2) Uani 1 1 d .
C34 C -0.2865(8) 0.3231(5) -0.0771(12) 0.091(3) Uani 1 1 d .
C35 C -0.2790(14) 0.3561(8) -0.1914(16) 0.183(9) Uani 1 1 d .
H42 H -0.1892 0.3513 -0.2091 0.183 Uiso 1 1 calc R
H43 H -0.3116 0.3992 -0.1714 0.183 Uiso 1 1 calc R
H44 H -0.3313 0.3388 -0.2671 0.183 Uiso 1 1 calc R
C36 C -0.4166(9) 0.3470(7) -0.0196(15) 0.159(7) Uani 1 1 d .
H45 H -0.4054 0.3818 0.0460 0.159 Uiso 1 1 calc R
H46 H -0.4425 0.3147 0.0193 0.159 Uiso 1 1 calc R
H47 H -0.4833 0.3595 -0.0881 0.159 Uiso 1 1 calc R
C37 C 0.0142(10) 0.3543(5) 0.3529(10) 0.088(3) Uani 1 1 d .
C38 C -0.1079(17) 0.4064(9) 0.4288(19) 0.088(5) Uiso 0.56 1 d P
C38A C 0.012(2) 0.4140(12) 0.421(3) 0.092(7) Uiso 0.44 1 d P
C39 C 0.0564(18) 0.3036(9) 0.4012(19) 0.084(5) Uiso 0.56 1 d P
C39A C -0.022(2) 0.3034(11) 0.439(2) 0.084(6) Uiso 0.44 1 d P
C42 C 0.0210(9) 0.2018(6) -0.1950(9) 0.086(3) Uani 1 1 d .
C43 C -0.0395(13) 0.1685(8) -0.3025(11) 0.122(5) Uani 1 1 d .
C44 C -0.0020(19) 0.1065(11) -0.3299(14) 0.156(9) Uani 1 1 d .
C45 C 0.094(2) 0.0744(7) -0.2497(16) 0.142(7) Uani 1 1 d .
C46 C 0.1513(12) 0.1085(5) -0.1402(10) 0.099(4) Uani 1 1 d .
C51 C 0.438(3) -0.0174(15) -0.169(3) 0.140(10) Uiso 0.50 1 d P
B1 B 0.1598(7) 0.3608(4) 0.1021(8) 0.0487(18) Uani 1 1 d .
H0 H 0.2877 0.1268 0.2286 0.060 Uiso 1 1 d .
H4 H -0.0945 0.1913 0.2123 0.066 Uiso 1 1 d .
H5 H -0.0252 0.2145 0.1098 0.066 Uiso 1 1 d .
H9 H 0.1529 0.4053 0.1198 0.063 Uiso 1 1 d .
H10 H 0.2836 0.3448 -0.3143 0.068 Uiso 1 1 d .
H11 H 0.3180 0.1827 -0.2244 0.070 Uiso 1 1 d .
H18 H 0.1772 0.4590 -0.0246 0.084 Uiso 1 1 d .
H25 H 0.5142 0.3168 0.4126 0.078 Uiso 1 1 d .
H26 H 0.4384 0.1698 0.2986 0.085 Uiso 1 1 d .
H33 H 0.2473 0.4450 0.3177 0.089 Uiso 1 1 d .
H40 H -0.2448 0.3405 0.2073 0.089 Uiso 1 1 d .
H41 H -0.2852 0.2780 -0.1051 0.124 Uiso 1 1 d .
H48 H 0.0001 0.2452 -0.1756 0.104 Uiso 1 1 d .
H49 H -0.1117 0.1937 -0.3504 0.157 Uiso 1 1 d .
H50 H -0.0425 0.0843 -0.4067 0.184 Uiso 1 1 d .
H51 H 0.1203 0.0307 -0.2680 0.172 Uiso 1 1 d .
H52 H 0.2158 0.0881 -0.0803 0.118 Uiso 1 1 d .

loop_
_atom_site_aniso_label
_atom_site_aniso_U_11
_atom_site_aniso_U_22
_atom_site_aniso_U_33
_atom_site_aniso_U_23
_atom_site_aniso_U_13
_atom_site_aniso_U_12
Pd1 0.0529(3) 0.0429(3) 0.0474(3) 0.0070(2) 0.0098(2) -0.0140(2)
O1 0.055(3) 0.080(4) 0.088(4) 0.034(3) 0.011(3) -0.014(3)
O2 0.066(3) 0.063(4) 0.081(4) 0.034(3) 0.015(3) -0.011(2)
O3 0.073(4) 0.083(5) 0.120(6) 0.033(4) -0.018(4) -0.011(3)
O4 0.076(4) 0.063(4) 0.073(4) -0.002(3) -0.008(3) -0.012(3)
N1 0.066(4) 0.091(6) 0.130(8) 0.050(5) 0.038(5) -0.004(4)
N2 0.060(3) 0.052(4) 0.056(4) 0.012(3) 0.011(3) -0.015(3)
N11 0.040(3) 0.059(4) 0.054(4) 0.003(3) 0.010(3) -0.007(2)
N12 0.047(3) 0.051(4) 0.054(4) 0.001(3) 0.006(3) -0.011(2)
N21 0.045(3) 0.051(4) 0.055(4) 0.009(3) 0.009(2) -0.011(2)
N22 0.051(3) 0.040(4) 0.061(4) 0.007(3) 0.007(3) -0.010(2)
N31 0.053(3) 0.066(4) 0.064(4) 0.014(3) -0.002(3) -0.008(3)
N32 0.047(3) 0.049(4) 0.062(4) 0.006(3) 0.011(3) -0.009(2)
N41 0.100(5) 0.063(5) 0.061(5) -0.016(3) 0.029(4) -0.049(4)
C1 0.066(5) 0.044(4) 0.069(5) 0.012(3) 0.024(4) -0.007(3)
C2 0.059(4) 0.048(4) 0.043(4) 0.007(3) 0.012(3) -0.009(3)
C3 0.066(5) 0.054(5) 0.052(5) 0.014(3) 0.010(3) -0.018(3)
C4 0.068(5) 0.099(8) 0.117(9) 0.067(6) 0.009(5) -0.012(5)
C5 0.072(4) 0.037(4) 0.052(4) 0.005(3) 0.020(3) -0.012(3)
C6 0.053(4) 0.044(4) 0.068(5) 0.016(3) 0.012(3) -0.001(3)
C7 0.056(4) 0.053(5) 0.071(5) 0.017(4) 0.013(4) -0.010(3)
C8 0.095(6) 0.075(7) 0.084(7) -0.009(5) -0.010(5) -0.034(5)
C11 0.039(4) 0.075(5) 0.059(5) 0.020(4) 0.010(3) -0.001(3)
C12 0.055(4) 0.081(6) 0.054(5) 0.008(4) -0.003(3) -0.022(4)
C13 0.062(4) 0.053(5) 0.050(4) -0.001(3) 0.005(3) -0.022(3)
C14 0.054(4) 0.076(6) 0.079(6) 0.022(4) 0.009(4) 0.000(4)
C15 0.066(6) 0.135(10) 0.087(8) 0.014(7) 0.002(5) 0.022(5)
C16 0.126(9) 0.114(10) 0.090(9) 0.006(7) 0.002(7) 0.045(7)
C17 0.082(5) 0.077(6) 0.060(5) 0.001(4) 0.000(4) -0.030(4)
C18 0.121(8) 0.075(7) 0.083(7) 0.020(5) -0.010(6) -0.039(6)
C19 0.188(12) 0.097(9) 0.077(8) -0.018(6) 0.010(8) -0.058(8)
C21 0.054(4) 0.046(4) 0.049(4) 0.004(3) 0.005(3) -0.011(3)
C22 0.066(4) 0.053(5) 0.052(5) 0.017(3) 0.008(3) -0.010(3)
C23 0.062(4) 0.050(5) 0.055(5) 0.012(3) 0.009(3) -0.013(3)
C24 0.069(5) 0.057(5) 0.062(5) 0.007(4) 0.019(4) -0.019(3)
C25 0.068(5) 0.095(8) 0.096(8) -0.006(6) 0.012(5) -0.003(5)
C26 0.097(7) 0.089(8) 0.073(7) -0.018(5) 0.013(5) -0.008(5)
C27 0.087(6) 0.045(5) 0.068(6) 0.015(4) 0.023(4) 0.007(4)
C28 0.174(12) 0.040(7) 0.216(17) 0.027(7) 0.066(11) -0.021(7)
C29 0.134(10) 0.067(9) 0.168(14) 0.014(8) -0.026(9) 0.014(6)
C31 0.040(4) 0.062(6) 0.099(7) 0.019(4) 0.003(4) -0.007(3)
C32 0.052(4) 0.066(6) 0.106(8) 0.001(5) 0.026(5) -0.011(4)
C33 0.060(4) 0.064(5) 0.074(6) -0.008(4) 0.022(4) -0.015(4)
C34 0.054(5) 0.087(7) 0.130(10) 0.023(6) -0.023(5) -0.020(4)
C35 0.144(12) 0.22(2) 0.200(18) 0.121(16) -0.111(13) -0.101(13)
C36 0.043(5) 0.184(14) 0.217(17) -0.064(12) -0.011(7) -0.019(6)
C37 0.101(7) 0.105(8) 0.065(6) -0.020(5) 0.042(5) -0.038(6)
C42 0.076(6) 0.134(9) 0.059(6) 0.018(6) 0.002(5) -0.048(6)
C43 0.127(9) 0.196(16) 0.061(7) -0.004(8) 0.006(6) -0.102(11)
C44 0.209(18) 0.22(2) 0.074(9) -0.068(11) 0.075(10) -0.161(18)
C45 0.239(19) 0.116(12) 0.099(11) -0.059(9) 0.091(11) -0.117(13)
C46 0.154(10) 0.091(8) 0.070(7) -0.015(5) 0.055(6) -0.059(7)
B1 0.049(4) 0.041(5) 0.057(5) 0.012(3) -0.003(4) -0.011(3)

loop_
_atom_type_symbol
_atom_type_description
_atom_type_scat_dispersion_real
_atom_type_scat_dispersion_imag
_atom_type_scat_source
C C 0.0033 0.0016 'International Tables Vol C Tables 4.2.6.8 and 6.1.1.4'
H H 0.0000 0.0000 'International Tables Vol C Tables 4.2.6.8 and 6.1.1.4'
O O 0.0106 0.0060 'International Tables Vol C Tables 4.2.6.8 and 6.1.1.4'
N N 0.0061 0.0033 'International Tables Vol C Tables 4.2.6.8 and 6.1.1.4'
B B 0.0013 0.0007 'International Tables Vol C Tables 4.2.6.8 and 6.1.1.4'
Pd Pd -0.9988 1.0072 'International Tables Vol C Tables 4.2.6.8 and 6.1.1.4'
Cl Cl 0.1484 0.1585 'International Tables Vol C Tables 4.2.6.8 and 6.1.1.4'

loop_
_geom_angle_atom_site_label_1
_geom_angle_atom_site_label_2
_geom_angle_atom_site_label_3
_geom_angle
_geom_angle_site_symmetry_1
N11 Pd1 N2 91.5(2) .
N11 Pd1 N21 86.9(2) .
N2 Pd1 N21 178.2(2) .
N11 Pd1 N41 176.8(3) .
N2 Pd1 N41 91.2(3) .
N21 Pd1 N41 90.4(3) .
C51 Cl2 C51 179.998(3) 2_655
C3 O2 C4 117.4(6) .
C7 O4 C8 115.4(7) .
C5 N2 Pd1 129.7(5) .
C11 N11 N12 106.8(6) .
C11 N11 Pd1 136.0(5) .
N12 N11 Pd1 116.9(4) .
C13 N12 N11 109.6(6) .
C13 N12 B1 129.7(6) .
N11 N12 B1 120.1(5) .
C21 N21 N22 107.9(5) .
C21 N21 Pd1 134.7(5) .
N22 N21 Pd1 117.1(4) .
C23 N22 N21 108.8(6) .
C23 N22 B1 132.1(6) .
N21 N22 B1 119.1(5) .
C31 N31 N32 104.6(7) .
C33 N32 N31 110.7(6) .
C33 N32 B1 130.9(7) .
N31 N32 B1 116.3(6) .
C42 N41 C46 122.3(9) .
C42 N41 Pd1 120.0(7) .
C46 N41 Pd1 117.6(8) .
N1 C1 C2 178.9(9) .
C5 C2 C3 123.0(6) .
C5 C2 C1 119.0(6) .
C3 C2 C1 117.8(6) .
O1 C3 O2 120.2(7) .
O1 C3 C2 125.1(6) .
O2 C3 C2 114.6(6) .
N2 C5 C2 123.0(7) .
N2 C5 C6 117.7(6) .
C2 C5 C6 119.3(6) .
C7 C6 C5 117.4(6) .
O3 C7 O4 124.3(8) .
O3 C7 C6 123.2(8) .
O4 C7 C6 112.5(7) .
N11 C11 C12 108.8(7) .
N11 C11 C14 122.4(7) .
C12 C11 C14 128.7(7) .
C13 C12 C11 107.5(6) .
N12 C13 C12 107.3(7) .
N12 C13 C17 124.0(7) .
C12 C13 C17 128.7(7) .
C16 C14 C11 114.0(8) .
C16 C14 C15 108.5(8) .
C11 C14 C15 111.4(8) .
C13 C17 C18 111.9(8) .
C13 C17 C19 109.7(8) .
C18 C17 C19 110.9(8) .
N21 C21 C22 109.1(6) .
N21 C21 C24 120.6(6) .
C22 C21 C24 129.9(7) .
C21 C22 C23 107.3(7) .
N22 C23 C22 107.0(7) .
N22 C23 C27 123.6(7) .
C22 C23 C27 129.5(7) .
C21 C24 C26 110.9(7) .
C21 C24 C25 110.7(6) .
C26 C24 C25 108.5(7) .
C29 C27 C23 111.3(8) .
C29 C27 C28 115.9(10) .
C23 C27 C28 113.0(8) .
N31 C31 C32 110.8(7) .
N31 C31 C34 119.5(9) .
C32 C31 C34 129.6(8) .
C31 C32 C33 107.2(7) .
N32 C33 C32 106.6(8) .
N32 C33 C37 124.1(7) .
C32 C33 C37 129.3(8) .
C31 C34 C35 110.7(8) .
C31 C34 C36 109.4(10) .
C35 C34 C36 109.9(12) .
C39 C37 C38A 125.8(16) .
C39 C37 C33 113.2(11) .
C38A C37 C33 120.8(14) .
C39 C37 C39A 35.1(10) .
C38A C37 C39A 113.7(14) .
C33 C37 C39A 112.3(10) .
C39 C37 C38 117.8(13) .
C38A C37 C38 47.0(11) .
C33 C37 C38 103.8(9) .
C39A C37 C38 85.5(11) .
C38A C38 C37 52.1(13) .
C38 C38A C37 80.9(16) .
C39A C39 C37 94(2) .
C39 C39A C37 50.5(17) .
N41 C42 C43 118.0(12) .
C44 C43 C42 120.6(15) .
C43 C44 C45 121.7(13) .
C44 C45 C46 116.8(16) .
N41 C46 C45 120.6(14) .
Cl2 C51 Cl1 87.7(13) .
N32 B1 N22 111.3(6) .
N32 B1 N12 112.7(6) .
N22 B1 N12 107.6(6) .

loop_
_geom_bond_atom_site_label_1
_geom_bond_atom_site_label_2
_geom_bond_distance
_geom_bond_site_symmetry_2
Pd1 N11 2.005(6) .
Pd1 N2 2.015(6) .
Pd1 N21 2.023(6) .
Pd1 N41 2.046(6) .
Cl1 C51 1.90(3) .
Cl2 C51 1.79(3) 2_655
Cl2 C51 1.79(3) .
O1 C3 1.239(8) .
O2 C3 1.348(8) .
O2 C4 1.421(9) .
O3 C7 1.168(9) .
O4 C7 1.325(9) .
O4 C8 1.460(9) .
N1 C1 1.120(9) .
N2 C5 1.314(8) .
N11 C11 1.336(9) .
N11 N12 1.385(8) .
N12 C13 1.342(9) .
N12 B1 1.555(10) .
N21 C21 1.328(9) .
N21 N22 1.393(8) .
N22 C23 1.348(9) .
N22 B1 1.538(10) .
N31 C31 1.359(9) .
N31 N32 1.400(8) .
N32 C33 1.364(10) .
N32 B1 1.521(9) .
N41 C42 1.345(12) .
N41 C46 1.361(13) .
C1 C2 1.450(10) .
C2 C5 1.399(9) .
C2 C3 1.430(10) .
C5 C6 1.526(10) .
C6 C7 1.524(11) .
C11 C12 1.387(11) .
C11 C14 1.498(11) .
C12 C13 1.368(11) .
C13 C17 1.484(11) .
C14 C16 1.484(14) .
C14 C15 1.548(12) .
C17 C18 1.544(13) .
C17 C19 1.550(13) .
C21 C22 1.377(10) .
C21 C24 1.511(10) .
C22 C23 1.396(11) .
C23 C27 1.480(11) .
C24 C26 1.513(12) .
C24 C25 1.551(11) .
C27 C29 1.410(13) .
C27 C28 1.492(13) .
C31 C32 1.380(13) .
C31 C34 1.488(12) .
C32 C33 1.385(11) .
C33 C37 1.490(13) .
C34 C35 1.497(16) .
C34 C36 1.533(15) .
C37 C39 1.28(2) .
C37 C38A 1.40(3) .
C37 C39A 1.66(3) .
C37 C38 1.75(2) .
C38 C38A 1.30(3) .
C39 C39A 0.95(2) .
C42 C43 1.379(14) .
C43 C44 1.36(2) .
C44 C45 1.38(3) .
C45 C46 1.389(17) .
